data_2229822
loop_
_publ_author_name
'M'thiruaine, Cyprian M.'
'Friedrich, Holger B.'
'Changamu, Evans O.'
'Omondi, Bernard'

_publ_section_title
;
 (\m-Ethane-1,2-diamine-\k^2^<i>N</i>:<i>N</i>')bis[dicarbonyl(\h^5^-cyclopentadienyl)iron(II)]
 bis(tetrafluoridoborate)
;
_journal_coeditor_code RZ2564
_journal_issue 4
_journal_name_full 'Acta Crystallographica Section E'
_journal_page_first m485
_journal_paper_doi 10.1107/S1600536811010154
_journal_volume 67
_journal_year 2011
_chemical_formula_iupac '[Fe2 (C5 H5)2 (C2 H8 N2) (C O)4] (B F4)2'
_chemical_formula_moiety 'C16 H18 Fe2 N2 O4 2+, 2(B F4 -)'
_chemical_formula_sum 'C16 H18 B2 F8 Fe2 N2 O4'
_chemical_formula_weight 587.64
_chemical_name_systematic
;
(\m-Ethane-1,2-diamine-\k^2^<i>N</i>:<i>N</i>')bis[dicarbonyl(\h^5^-
cyclopentadienyl)iron(II)] bis(tetrafluoridoborate)
;
_space_group_IT_number 14
_symmetry_cell_setting monoclinic
_symmetry_space_group_name_Hall '-P 2ybc'
_symmetry_space_group_name_H-M 'P 1 21/c 1'
_atom_sites_solution_hydrogens geom
_atom_sites_solution_primary direct
_atom_sites_solution_secondary difmap
_audit_conform_dict_name cif_core.dic
_audit_conform_dict_version 2.4
_audit_creation_method 'WinGX routine CIF_UPDATE'
_cell_angle_alpha 90
_cell_angle_beta 95.7740(10)
_cell_angle_gamma 90
_cell_formula_units_Z 4
_cell_length_a 11.5593(7)
_cell_length_b 15.5194(9)
_cell_length_c 12.4056(8)
_cell_measurement_reflns_used 51845
_cell_measurement_temperature 100(2)
_cell_measurement_theta_max 28.31
_cell_measurement_theta_min 1.77
_cell_volume 2214.2(2)
_computing_cell_refinement 'SAINT-Plus (Bruker, 2007)'
_computing_data_collection 'APEX2 (Bruker, 2007)'
_computing_data_reduction 'SAINT-Plus and XPREP (Bruker, 2007)'
_computing_molecular_graphics 'ORTEP-3 (Farrugia, 1997)'
_computing_publication_material 'WinGX (Farrugia, 1999)'
_computing_structure_refinement 'SHELXL97 (Sheldrick, 2008)'
_computing_structure_solution 'SHELXS97 (Sheldrick, 2008)'
_diffrn_ambient_temperature 100(2)
_diffrn_measured_fraction_theta_full 0.999
_diffrn_measured_fraction_theta_max 0.999
_diffrn_measurement_device_type 'Bruker X8 APEXII 4K Kappa CCD'
_diffrn_measurement_method '\f and \w'
_diffrn_radiation_monochromator graphite
_diffrn_radiation_type MoK\a
_diffrn_radiation_wavelength 0.71073
_diffrn_reflns_av_R_equivalents 0.0501
_diffrn_reflns_limit_h_max 15
_diffrn_reflns_limit_h_min -15
_diffrn_reflns_limit_k_max 20
_diffrn_reflns_limit_k_min -20
_diffrn_reflns_limit_l_max 16
_diffrn_reflns_limit_l_min -16
_diffrn_reflns_number 50791
_diffrn_reflns_theta_full 28.31
_diffrn_reflns_theta_max 28.31
_diffrn_reflns_theta_min 1.77
_diffrn_standards_decay_% 0
_diffrn_standards_interval_count 0
_diffrn_standards_interval_time 0
_diffrn_standards_number 0
_exptl_absorpt_coefficient_mu 1.404
_exptl_absorpt_correction_T_max 0.9591
_exptl_absorpt_correction_T_min 0.7476
_exptl_absorpt_correction_type multi-scan
_exptl_absorpt_process_details '(SADABS; Bruker, 2007)'
_exptl_crystal_colour yellow
_exptl_crystal_density_diffrn 1.763
_exptl_crystal_density_method 'not measured'
_exptl_crystal_description plate
_exptl_crystal_F_000 1176
_exptl_crystal_size_max 0.22
_exptl_crystal_size_mid 0.1
_exptl_crystal_size_min 0.03
_refine_diff_density_max 0.523
_refine_diff_density_min -0.358
_refine_ls_extinction_method none
_refine_ls_goodness_of_fit_ref 1.137
_refine_ls_hydrogen_treatment constr
_refine_ls_matrix_type full
_refine_ls_number_parameters 307
_refine_ls_number_reflns 5520
_refine_ls_number_restraints 5
_refine_ls_restrained_S_all 1.144
_refine_ls_R_factor_all 0.0455
_refine_ls_R_factor_gt 0.0329
_refine_ls_shift/su_max 0.012
_refine_ls_shift/su_mean 0
_refine_ls_structure_factor_coef Fsqd
_refine_ls_weighting_details 'calc w=1/[\s^2^(Fo^2^)+(0.0322P)^2^+1.9000P] where P=(Fo^2^+2Fc^2^)/3'
_refine_ls_weighting_scheme calc
_refine_ls_wR_factor_gt 0.0766
_refine_ls_wR_factor_ref 0.0836
_reflns_number_gt 4548
_reflns_number_total 5520
_reflns_threshold_expression I>2\s(I)
_cod_data_source_file rz2564.cif
_cod_data_source_block I
_cod_original_sg_symbol_H-M 'P 21/c'
_cod_database_code 2229822
_cod_database_fobs_code 2229822

loop_
_symmetry_equiv_pos_as_xyz
'x, y, z'
'-x, y+1/2, -z+1/2'
'-x, -y, -z'
'x, -y-1/2, z-1/2'

loop_
_atom_site_type_symbol
_atom_site_label
_atom_site_fract_x
_atom_site_fract_y
_atom_site_fract_z
_atom_site_U_iso_or_equiv
_atom_site_adp_type
_atom_site_calc_flag
_atom_site_refinement_flags
_atom_site_occupancy
_atom_site_disorder_assembly
_atom_site_disorder_group
C C1 0.9375(2) 0.08248(16) 0.57592(18) 0.0247(5) Uani d . 1 . .
H H1 0.8639 0.0936 0.5285 0.03 Uiso calc R 1 . .
C C2 0.9648(2) 0.00609(14) 0.63716(18) 0.0219(5) Uani d . 1 . .
H H2 0.9135 -0.0454 0.641 0.026 Uiso calc R 1 . .
C C3 1.07764(19) 0.01558(14) 0.68957(18) 0.0203(4) Uani d . 1 . .
H H3 1.1197 -0.0279 0.7384 0.024 Uiso calc R 1 . .
C C4 1.1215(2) 0.09711(14) 0.66286(19) 0.0219(5) Uani d . 1 . .
H H4 1.2001 0.1208 0.6878 0.026 Uiso calc R 1 . .
C C5 1.0341(2) 0.13820(15) 0.59066(19) 0.0248(5) Uani d . 1 . .
H H5 1.0408 0.1959 0.5559 0.03 Uiso calc R 1 . .
C C6 0.81634(18) 0.10642(13) 0.75085(17) 0.0162(4) Uani d U 1 . .
C C7 0.97598(19) 0.22773(14) 0.76730(18) 0.0194(4) Uani d U 1 . .
C C8 0.97213(17) 0.00688(13) 0.94213(16) 0.0144(4) Uani d . 1 . .
H H8A 0.9856 -0.0445 0.8978 0.017 Uiso calc R 1 . .
H H8B 0.8871 0.0144 0.9427 0.017 Uiso calc R 1 . .
N N1 1.02188(15) 0.08372(11) 0.89374(14) 0.0156(3) Uani d . 1 . .
H H1A 1.1013 0.0767 0.8992 0.019 Uiso calc R 1 . .
H H1B 1.0071 0.1304 0.936 0.019 Uiso calc R 1 . .
O O1 0.97866(16) 0.29991(10) 0.78238(15) 0.0309(4) Uani d . 1 . .
O O2 0.71853(14) 0.09930(11) 0.74774(14) 0.0250(4) Uani d . 1 . .
Fe Fe1 0.96912(2) 0.114343(18) 0.73886(2) 0.01336(8) Uani d U 1 . .
C C9 0.48038(18) 0.49238(13) 0.55612(17) 0.0166(4) Uani d . 1 . .
H H9A 0.5125 0.5381 0.6062 0.02 Uiso calc R 1 . .
H H9B 0.3945 0.4954 0.552 0.02 Uiso calc R 1 . .
C C10 0.5143(2) 0.48047(14) 0.85356(18) 0.0223(5) Uani d . 1 . .
H H10 0.469 0.5355 0.8478 0.027 Uiso calc R 1 . .
C C11 0.4862(2) 0.40502(15) 0.91205(18) 0.0213(4) Uani d . 1 . .
H H11 0.4181 0.3982 0.9551 0.026 Uiso calc R 1 . .
C C12 0.5737(2) 0.34334(15) 0.90177(18) 0.0226(5) Uani d . 1 . .
H H12 0.5778 0.2848 0.9355 0.027 Uiso calc R 1 . .
C C13 0.6554(2) 0.37873(16) 0.83542(19) 0.0250(5) Uani d . 1 . .
H H13 0.7271 0.3497 0.8145 0.03 Uiso calc R 1 . .
C C14 0.6186(2) 0.46380(15) 0.80752(19) 0.0238(5) Uani d U 1 . .
H H14 0.6593 0.5048 0.7619 0.029 Uiso calc R 1 . .
C C15 0.33575(18) 0.38898(13) 0.72337(17) 0.0172(4) Uani d U 1 . .
C C16 0.4813(2) 0.26115(14) 0.71961(19) 0.0217(4) Uani d U 1 . .
N N2 0.52009(16) 0.40719(11) 0.59844(14) 0.0169(4) Uani d . 1 . .
H H2A 0.5991 0.4041 0.5946 0.02 Uiso calc R 1 . .
H H2B 0.4862 0.366 0.5522 0.02 Uiso calc R 1 . .
O O3 0.47605(17) 0.18899(11) 0.70654(16) 0.0352(4) Uani d . 1 . .
O O4 0.23808(14) 0.40008(11) 0.71176(15) 0.0278(4) Uani d . 1 . .
Fe Fe2 0.48971(2) 0.374292(18) 0.74962(2) 0.01372(8) Uani d U 1 . .
B B1 0.7830(2) 0.17693(15) 0.0504(2) 0.0185(5) Uani d . 1 . .
F F1 0.78888(12) 0.09908(9) 0.10823(12) 0.0298(3) Uani d . 1 . .
F F2 0.70586(14) 0.16543(10) -0.04143(12) 0.0349(4) Uani d . 1 . .
F F3 0.74205(13) 0.24107(9) 0.11366(13) 0.0328(3) Uani d . 1 . .
F F4 0.89235(13) 0.19761(10) 0.02152(14) 0.0368(4) Uani d . 1 . .
B B2 0.2759(2) 0.19786(17) 0.9296(2) 0.0226(5) Uani d . 1 . .
F F5 0.18759(16) 0.21368(12) 0.99271(18) 0.0577(6) Uani d . 1 . .
F F6 0.25526(17) 0.23972(12) 0.83285(16) 0.0568(6) Uani d . 1 . .
F F7 0.38195(13) 0.22456(10) 0.98276(14) 0.0387(4) Uani d . 1 . .
F F8 0.27978(13) 0.10907(10) 0.90999(15) 0.0384(4) Uani d . 1 . .

loop_
_atom_site_aniso_label
_atom_site_aniso_U_11
_atom_site_aniso_U_22
_atom_site_aniso_U_33
_atom_site_aniso_U_12
_atom_site_aniso_U_13
_atom_site_aniso_U_23
C1 0.0269(12) 0.0314(13) 0.0155(10) 0.0102(10) 0.0010(9) -0.0019(9)
C2 0.0274(11) 0.0177(10) 0.0219(11) 0.0023(9) 0.0082(9) -0.0068(8)
C3 0.0235(11) 0.0181(10) 0.0204(10) 0.0085(9) 0.0080(9) 0.0014(8)
C4 0.0210(11) 0.0205(11) 0.0259(11) 0.0027(9) 0.0106(9) 0.0011(9)
C5 0.0352(13) 0.0197(11) 0.0218(11) 0.0091(9) 0.0147(10) 0.0067(8)
C6 0.0188(8) 0.0125(9) 0.0179(10) 0.0011(8) 0.0038(8) -0.0006(7)
C7 0.0204(10) 0.0158(8) 0.0217(10) 0.0009(8) 0.0008(9) 0.0010(8)
C8 0.0139(9) 0.0130(9) 0.0161(10) -0.0016(7) 0.0008(8) 0.0004(7)
N1 0.0165(8) 0.0145(8) 0.0162(8) -0.0017(7) 0.0030(7) 0.0012(7)
O1 0.0383(10) 0.0147(8) 0.0383(10) 0.0016(7) -0.0024(8) -0.0015(7)
O2 0.0166(8) 0.0261(9) 0.0322(9) -0.0001(6) 0.0023(7) 0.0004(7)
Fe1 0.01438(14) 0.01098(13) 0.01499(14) 0.00171(11) 0.00288(11) 0.00099(11)
C9 0.0164(9) 0.0152(10) 0.0185(10) 0.0011(8) 0.0035(8) 0.0027(8)
C10 0.0266(11) 0.0154(10) 0.0233(11) -0.0021(9) -0.0054(9) -0.0029(8)
C11 0.0245(11) 0.0220(11) 0.0173(10) -0.0038(9) 0.0021(9) -0.0011(8)
C12 0.0270(12) 0.0194(11) 0.0203(11) 0.0003(9) -0.0035(9) 0.0046(8)
C13 0.0166(10) 0.0308(12) 0.0265(12) 0.0002(9) -0.0036(9) 0.0033(10)
C14 0.0216(11) 0.0241(11) 0.0243(11) -0.0112(8) -0.0044(9) 0.0053(9)
C15 0.0175(7) 0.0140(9) 0.0204(10) 0.0007(8) 0.0034(8) 0.0031(8)
C16 0.0224(11) 0.0148(8) 0.0279(12) 0.0023(8) 0.0017(9) 0.0006(8)
N2 0.0187(9) 0.0143(8) 0.0181(8) 0.0024(7) 0.0039(7) 0.0028(7)
O3 0.0412(11) 0.0154(8) 0.0480(12) 0.0028(8) -0.0006(9) -0.0020(8)
O4 0.0175(8) 0.0254(9) 0.0410(10) 0.0022(7) 0.0048(7) 0.0044(7)
Fe2 0.01287(14) 0.01104(14) 0.01749(15) -0.00015(11) 0.00264(11) 0.00186(11)
B1 0.0181(11) 0.0146(11) 0.0237(12) -0.0003(9) 0.0064(9) -0.0038(9)
F1 0.0247(7) 0.0270(7) 0.0380(8) 0.0034(6) 0.0049(6) 0.0090(6)
F2 0.0416(9) 0.0320(8) 0.0291(8) -0.0016(7) -0.0064(7) -0.0019(6)
F3 0.0315(8) 0.0280(8) 0.0411(9) 0.0001(6) 0.0145(7) -0.0151(6)
F4 0.0300(8) 0.0287(8) 0.0559(10) -0.0103(6) 0.0247(7) -0.0126(7)
B2 0.0151(11) 0.0204(12) 0.0316(14) -0.0058(9) -0.0009(10) 0.0064(10)
F5 0.0409(10) 0.0524(12) 0.0845(15) -0.0158(9) 0.0292(10) -0.0334(10)
F6 0.0543(11) 0.0554(12) 0.0550(12) -0.0269(9) -0.0226(9) 0.0326(9)
F7 0.0267(8) 0.0353(9) 0.0502(10) -0.0140(7) -0.0152(7) 0.0142(7)
F8 0.0213(7) 0.0241(8) 0.0684(12) 0.0012(6) -0.0016(7) 0.0004(7)

loop_
_atom_type_symbol
_atom_type_description
_atom_type_scat_dispersion_real
_atom_type_scat_dispersion_imag
_atom_type_scat_source
C C 0.0033 0.0016 'International Tables Vol C Tables 4.2.6.8 and 6.1.1.4'
H H 0 0 'International Tables Vol C Tables 4.2.6.8 and 6.1.1.4'
B B 0.0013 0.0007 'International Tables Vol C Tables 4.2.6.8 and 6.1.1.4'
N N 0.0061 0.0033 'International Tables Vol C Tables 4.2.6.8 and 6.1.1.4'
O O 0.0106 0.006 'International Tables Vol C Tables 4.2.6.8 and 6.1.1.4'
F F 0.0171 0.0103 'International Tables Vol C Tables 4.2.6.8 and 6.1.1.4'
Fe Fe 0.3463 0.8444 'International Tables Vol C Tables 4.2.6.8 and 6.1.1.4'

loop_
_geom_angle_atom_site_label_1
_geom_angle_atom_site_label_2
_geom_angle_atom_site_label_3
_geom_angle_site_symmetry_1
_geom_angle_site_symmetry_3
_geom_angle
_geom_angle_publ_flag
C5 C1 C2 . . 108.1(2) ?
C5 C1 Fe1 . . 70.63(13) ?
C2 C1 Fe1 . . 70.84(13) ?
C5 C1 H1 . . 125.9 ?
C2 C1 H1 . . 125.9 ?
Fe1 C1 H1 . . 125.9 ?
C3 C2 C1 . . 107.7(2) ?
C3 C2 Fe1 . . 70.92(12) ?
C1 C2 Fe1 . . 69.23(13) ?
C3 C2 H2 . . 126.1 ?
C1 C2 H2 . . 126.1 ?
Fe1 C2 H2 . . 126.1 ?
C2 C3 C4 . . 108.8(2) ?
C2 C3 Fe1 . . 70.07(12) ?
C4 C3 Fe1 . . 69.85(12) ?
C2 C3 H3 . . 125.6 ?
C4 C3 H3 . . 125.6 ?
Fe1 C3 H3 . . 125.6 ?
C3 C4 C5 . . 107.4(2) ?
C3 C4 Fe1 . . 70.85(12) ?
C5 C4 Fe1 . . 69.68(12) ?
C3 C4 H4 . . 126.3 ?
C5 C4 H4 . . 126.3 ?
Fe1 C4 H4 . . 126.3 ?
C1 C5 C4 . . 107.9(2) ?
C1 C5 Fe1 . . 69.82(13) ?
C4 C5 Fe1 . . 70.33(12) ?
C1 C5 H5 . . 126 ?
C4 C5 H5 . . 126 ?
Fe1 C5 H5 . . 126 ?
O2 C6 Fe1 . . 173.12(19) ?
O1 C7 Fe1 . . 178.0(2) ?
N1 C8 C8 . 3_757 110.5(2) ?
N1 C8 H8A . . 109.6 ?
C8 C8 H8A 3_757 . 109.6 ?
N1 C8 H8B . . 109.6 ?
C8 C8 H8B 3_757 . 109.6 ?
H8A C8 H8B . . 108.1 ?
C8 N1 Fe1 . . 119.03(13) ?
C8 N1 H1A . . 107.6 ?
Fe1 N1 H1A . . 107.6 ?
C8 N1 H1B . . 107.6 ?
Fe1 N1 H1B . . 107.6 ?
H1A N1 H1B . . 107 ?
C6 Fe1 C7 . . 94.32(10) ?
C6 Fe1 N1 . . 96.38(8) ?
C7 Fe1 N1 . . 92.33(9) ?
C6 Fe1 C1 . . 89.22(9) ?
C7 Fe1 C1 . . 115.13(10) ?
N1 Fe1 C1 . . 151.53(9) ?
C6 Fe1 C5 . . 122.03(10) ?
C7 Fe1 C5 . . 89.23(10) ?
N1 Fe1 C5 . . 141.34(9) ?
C1 Fe1 C5 . . 39.55(10) ?
C6 Fe1 C4 . . 155.27(10) ?
C7 Fe1 C4 . . 101.01(9) ?
N1 Fe1 C4 . . 102.21(8) ?
C1 Fe1 C4 . . 66.76(9) ?
C5 Fe1 C4 . . 39.98(9) ?
C6 Fe1 C2 . . 91.78(9) ?
C7 Fe1 C2 . . 154.28(10) ?
N1 Fe1 C2 . . 111.80(8) ?
C1 Fe1 C2 . . 39.93(9) ?
C5 Fe1 C2 . . 66.51(9) ?
C4 Fe1 C2 . . 66.28(9) ?
C6 Fe1 C3 . . 126.45(9) ?
C7 Fe1 C3 . . 138.89(10) ?
N1 Fe1 C3 . . 88.46(8) ?
C1 Fe1 C3 . . 66.20(9) ?
C5 Fe1 C3 . . 66.20(8) ?
C4 Fe1 C3 . . 39.30(8) ?
C2 Fe1 C3 . . 39.01(9) ?
N2 C9 C9 . 3_666 110.6(2) ?
N2 C9 H9A . . 109.5 ?
C9 C9 H9A 3_666 . 109.5 ?
N2 C9 H9B . . 109.5 ?
C9 C9 H9B 3_666 . 109.5 ?
H9A C9 H9B . . 108.1 ?
C14 C10 C11 . . 107.6(2) ?
C14 C10 Fe2 . . 71.01(13) ?
C11 C10 Fe2 . . 69.21(12) ?
C14 C10 H10 . . 126.2 ?
C11 C10 H10 . . 126.2 ?
Fe2 C10 H10 . . 126.2 ?
C12 C11 C10 . . 108.0(2) ?
C12 C11 Fe2 . . 70.81(13) ?
C10 C11 Fe2 . . 70.62(12) ?
C12 C11 H11 . . 126 ?
C10 C11 H11 . . 126 ?
Fe2 C11 H11 . . 126 ?
C11 C12 C13 . . 108.3(2) ?
C11 C12 Fe2 . . 69.69(13) ?
C13 C12 Fe2 . . 70.38(13) ?
C11 C12 H12 . . 125.8 ?
C13 C12 H12 . . 125.8 ?
Fe2 C12 H12 . . 125.8 ?
C14 C13 C12 . . 107.4(2) ?
C14 C13 Fe2 . . 70.76(13) ?
C12 C13 Fe2 . . 69.84(13) ?
C14 C13 H13 . . 126.3 ?
C12 C13 H13 . . 126.3 ?
Fe2 C13 H13 . . 126.3 ?
C10 C14 C13 . . 108.6(2) ?
C10 C14 Fe2 . . 69.82(13) ?
C13 C14 Fe2 . . 69.80(13) ?
C10 C14 H14 . . 125.7 ?
C13 C14 H14 . . 125.7 ?
Fe2 C14 H14 . . 125.7 ?
O4 C15 Fe2 . . 176.5(2) ?
O3 C16 Fe2 . . 176.3(2) ?
C9 N2 Fe2 . . 118.79(13) ?
C9 N2 H2A . . 107.6 ?
Fe2 N2 H2A . . 107.6 ?
C9 N2 H2B . . 107.6 ?
Fe2 N2 H2B . . 107.6 ?
H2A N2 H2B . . 107 ?
C15 Fe2 C16 . . 93.13(10) ?
C15 Fe2 N2 . . 93.54(8) ?
C16 Fe2 N2 . . 93.78(9) ?
C15 Fe2 C11 . . 91.78(9) ?
C16 Fe2 C11 . . 114.84(10) ?
N2 Fe2 C11 . . 150.54(8) ?
C15 Fe2 C12 . . 123.78(9) ?
C16 Fe2 C12 . . 88.46(10) ?
N2 Fe2 C12 . . 142.46(9) ?
C11 Fe2 C12 . . 39.50(9) ?
C15 Fe2 C10 . . 94.73(9) ?
C16 Fe2 C10 . . 153.95(10) ?
N2 Fe2 C10 . . 110.45(8) ?
C11 Fe2 C10 . . 40.17(9) ?
C12 Fe2 C10 . . 66.59(9) ?
C15 Fe2 C13 . . 158.17(10) ?
C16 Fe2 C13 . . 99.50(10) ?
N2 Fe2 C13 . . 103.24(9) ?
C11 Fe2 C13 . . 66.78(9) ?
C12 Fe2 C13 . . 39.78(9) ?
C10 Fe2 C13 . . 66.50(10) ?
C15 Fe2 C14 . . 129.26(10) ?
C16 Fe2 C14 . . 137.42(10) ?
N2 Fe2 C14 . . 88.09(8) ?
C11 Fe2 C14 . . 66.43(9) ?
C12 Fe2 C14 . . 66.17(9) ?
C10 Fe2 C14 . . 39.17(9) ?
C13 Fe2 C14 . . 39.44(9) ?
F3 B1 F4 . . 110.73(19) ?
F3 B1 F2 . . 109.3(2) ?
F4 B1 F2 . . 110.2(2) ?
F3 B1 F1 . . 109.35(19) ?
F4 B1 F1 . . 109.47(19) ?
F2 B1 F1 . . 107.66(18) ?
F6 B2 F5 . . 110.0(2) ?
F6 B2 F7 . . 110.02(19) ?
F5 B2 F7 . . 110.3(2) ?
F6 B2 F8 . . 108.8(2) ?
F5 B2 F8 . . 108.30(19) ?
F7 B2 F8 . . 109.4(2) ?

loop_
_geom_bond_atom_site_label_1
_geom_bond_atom_site_label_2
_geom_bond_site_symmetry_2
_geom_bond_distance
_geom_bond_publ_flag
C1 C5 . 1.409(4) ?
C1 C2 . 1.426(3) ?
C1 Fe1 . 2.077(2) ?
C1 H1 . 1 ?
C2 C3 . 1.405(3) ?
C2 Fe1 . 2.099(2) ?
C2 H2 . 1 ?
C3 C4 . 1.415(3) ?
C3 Fe1 . 2.110(2) ?
C3 H3 . 1 ?
C4 C5 . 1.431(3) ?
C4 Fe1 . 2.097(2) ?
C4 H4 . 1 ?
C5 Fe1 . 2.088(2) ?
C5 H5 . 1 ?
C6 O2 . 1.133(3) ?
C6 Fe1 . 1.791(2) ?
C7 O1 . 1.136(3) ?
C7 Fe1 . 1.795(2) ?
C8 N1 . 1.477(2) ?
C8 C8 3_757 1.528(4) ?
C8 H8A . 0.99 ?
C8 H8B . 0.99 ?
N1 Fe1 . 2.0134(17) ?
N1 H1A . 0.92 ?
N1 H1B . 0.92 ?
C9 N2 . 1.478(3) ?
C9 C9 3_666 1.526(4) ?
C9 H9A . 0.99 ?
C9 H9B . 0.99 ?
C10 C14 . 1.409(3) ?
C10 C11 . 1.432(3) ?
C10 Fe2 . 2.094(2) ?
C10 H10 . 1 ?
C11 C12 . 1.407(3) ?
C11 Fe2 . 2.075(2) ?
C11 H11 . 1 ?
C12 C13 . 1.424(3) ?
C12 Fe2 . 2.090(2) ?
C12 H12 . 1 ?
C13 C14 . 1.419(3) ?
C13 Fe2 . 2.097(2) ?
C13 H13 . 1 ?
C14 Fe2 . 2.109(2) ?
C14 H14 . 1 ?
C15 O4 . 1.137(3) ?
C15 Fe2 . 1.791(2) ?
C16 O3 . 1.132(3) ?
C16 Fe2 . 1.796(2) ?
N2 Fe2 . 2.0085(18) ?
N2 H2A . 0.92 ?
N2 H2B . 0.92 ?
B1 F3 . 1.381(3) ?
B1 F4 . 1.385(3) ?
B1 F2 . 1.386(3) ?
B1 F1 . 1.404(3) ?
B2 F6 . 1.364(3) ?
B2 F5 . 1.370(3) ?
B2 F7 . 1.395(3) ?
B2 F8 . 1.401(3) ?

loop_
_geom_hbond_atom_site_label_D
_geom_hbond_atom_site_label_H
_geom_hbond_atom_site_label_A
_geom_hbond_site_symmetry_A
_geom_hbond_distance_DH
_geom_hbond_distance_HA
_geom_hbond_distance_DA
_geom_hbond_angle_DHA
N1 H1A F8 1_655 0.92 2.11 2.994(2) 160
N1 H1B F4 1_556 0.92 2.06 2.890(2) 149
N2 H2B F7 4_565 0.92 1.99 2.886(2) 164
C3 H3 F1 3_756 1 2.36 3.326(3) 163
C5 H5 F5 4_665 1 2.39 3.216(3) 139
C10 H10 O2 2_656 1 2.56 3.397(3) 141
C10 H10 O3 2_656 1 2.57 3.326(3) 132
C12 H12 F2 1_556 1 2.37 3.200(3) 140

loop_
_geom_torsion_atom_site_label_1
_geom_torsion_atom_site_label_2
_geom_torsion_atom_site_label_3
_geom_torsion_atom_site_label_4
_geom_torsion_site_symmetry_1
_geom_torsion_site_symmetry_2
_geom_torsion_site_symmetry_3
_geom_torsion_site_symmetry_4
_geom_torsion
_geom_torsion_publ_flag
C5 C1 C2 C3 . . . . 0.3(2) ?
Fe1 C1 C2 C3 . . . . -60.77(15) ?
C5 C1 C2 Fe1 . . . . 61.11(15) ?
C1 C2 C3 C4 . . . . 0.4(2) ?
Fe1 C2 C3 C4 . . . . -59.27(15) ?
C1 C2 C3 Fe1 . . . . 59.70(15) ?
C2 C3 C4 C5 . . . . -1.0(2) ?
Fe1 C3 C4 C5 . . . . -60.42(15) ?
C2 C3 C4 Fe1 . . . . 59.41(15) ?
C2 C1 C5 C4 . . . . -1.0(2) ?
Fe1 C1 C5 C4 . . . . 60.28(16) ?
C2 C1 C5 Fe1 . . . . -61.24(15) ?
C3 C4 C5 C1 . . . . 1.2(2) ?
Fe1 C4 C5 C1 . . . . -59.95(15) ?
C3 C4 C5 Fe1 . . . . 61.17(15) ?
C8 C8 N1 Fe1 3_757 . . . 177.40(16) ?
C8 N1 Fe1 C6 . . . . 48.97(16) ?
C8 N1 Fe1 C7 . . . . 143.59(16) ?
C8 N1 Fe1 C1 . . . . -51.2(2) ?
C8 N1 Fe1 C5 . . . . -124.73(16) ?
C8 N1 Fe1 C4 . . . . -114.62(15) ?
C8 N1 Fe1 C2 . . . . -45.53(17) ?
C8 N1 Fe1 C3 . . . . -77.54(15) ?
C5 C1 Fe1 C6 . . . . 148.16(14) ?
C2 C1 Fe1 C6 . . . . -93.72(14) ?
C5 C1 Fe1 C7 . . . . 53.76(16) ?
C2 C1 Fe1 C7 . . . . 171.87(14) ?
C5 C1 Fe1 N1 . . . . -109.84(19) ?
C2 C1 Fe1 N1 . . . . 8.3(3) ?
C2 C1 Fe1 C5 . . . . 118.12(19) ?
C5 C1 Fe1 C4 . . . . -37.85(13) ?
C2 C1 Fe1 C4 . . . . 80.26(14) ?
C5 C1 Fe1 C2 . . . . -118.12(19) ?
C5 C1 Fe1 C3 . . . . -80.88(14) ?
C2 C1 Fe1 C3 . . . . 37.23(13) ?
C1 C5 Fe1 C6 . . . . -38.47(17) ?
C4 C5 Fe1 C6 . . . . -157.13(14) ?
C1 C5 Fe1 C7 . . . . -133.09(15) ?
C4 C5 Fe1 C7 . . . . 108.25(15) ?
C1 C5 Fe1 N1 . . . . 134.14(15) ?
C4 C5 Fe1 N1 . . . . 15.5(2) ?
C4 C5 Fe1 C1 . . . . -118.66(19) ?
C1 C5 Fe1 C4 . . . . 118.66(19) ?
C1 C5 Fe1 C2 . . . . 38.12(13) ?
C4 C5 Fe1 C2 . . . . -80.54(15) ?
C1 C5 Fe1 C3 . . . . 80.87(14) ?
C4 C5 Fe1 C3 . . . . -37.79(13) ?
C3 C4 Fe1 C6 . . . . -65.8(3) ?
C5 C4 Fe1 C6 . . . . 52.0(3) ?
C3 C4 Fe1 C7 . . . . 166.93(14) ?
C5 C4 Fe1 C7 . . . . -75.33(15) ?
C3 C4 Fe1 N1 . . . . 72.08(14) ?
C5 C4 Fe1 N1 . . . . -170.18(13) ?
C3 C4 Fe1 C1 . . . . -80.29(15) ?
C5 C4 Fe1 C1 . . . . 37.45(14) ?
C3 C4 Fe1 C5 . . . . -117.7(2) ?
C3 C4 Fe1 C2 . . . . -36.57(14) ?
C5 C4 Fe1 C2 . . . . 81.17(15) ?
C5 C4 Fe1 C3 . . . . 117.7(2) ?
C3 C2 Fe1 C6 . . . . -154.94(14) ?
C1 C2 Fe1 C6 . . . . 86.64(14) ?
C3 C2 Fe1 C7 . . . . 101.3(2) ?
C1 C2 Fe1 C7 . . . . -17.2(3) ?
C3 C2 Fe1 N1 . . . . -57.35(14) ?
C1 C2 Fe1 N1 . . . . -175.76(13) ?
C3 C2 Fe1 C1 . . . . 118.42(19) ?
C3 C2 Fe1 C5 . . . . 80.65(14) ?
C1 C2 Fe1 C5 . . . . -37.76(14) ?
C3 C2 Fe1 C4 . . . . 36.84(13) ?
C1 C2 Fe1 C4 . . . . -81.57(15) ?
C1 C2 Fe1 C3 . . . . -118.42(19) ?
C2 C3 Fe1 C6 . . . . 31.76(17) ?
C4 C3 Fe1 C6 . . . . 151.69(14) ?
C2 C3 Fe1 C7 . . . . -139.66(16) ?
C4 C3 Fe1 C7 . . . . -19.7(2) ?
C2 C3 Fe1 N1 . . . . 128.55(13) ?
C4 C3 Fe1 N1 . . . . -111.52(14) ?
C2 C3 Fe1 C1 . . . . -38.10(14) ?
C4 C3 Fe1 C1 . . . . 81.83(15) ?
C2 C3 Fe1 C5 . . . . -81.50(15) ?
C4 C3 Fe1 C5 . . . . 38.43(15) ?
C2 C3 Fe1 C4 . . . . -119.93(19) ?
C4 C3 Fe1 C2 . . . . 119.93(19) ?
C14 C10 C11 C12 . . . . 0.3(3) ?
Fe2 C10 C11 C12 . . . . 61.28(16) ?
C14 C10 C11 Fe2 . . . . -60.95(16) ?
C10 C11 C12 C13 . . . . -1.2(3) ?
Fe2 C11 C12 C13 . . . . 60.01(16) ?
C10 C11 C12 Fe2 . . . . -61.17(15) ?
C11 C12 C13 C14 . . . . 1.5(3) ?
Fe2 C12 C13 C14 . . . . 61.11(16) ?
C11 C12 C13 Fe2 . . . . -59.58(16) ?
C11 C10 C14 C13 . . . . 0.6(3) ?
Fe2 C10 C14 C13 . . . . -59.18(16) ?
C11 C10 C14 Fe2 . . . . 59.80(15) ?
C12 C13 C14 C10 . . . . -1.3(3) ?
Fe2 C13 C14 C10 . . . . 59.20(16) ?
C12 C13 C14 Fe2 . . . . -60.52(16) ?
C9 C9 N2 Fe2 3_666 . . . 175.74(18) ?
C9 N2 Fe2 C15 . . . . 57.08(16) ?
C9 N2 Fe2 C16 . . . . 150.45(17) ?
C9 N2 Fe2 C11 . . . . -42.9(3) ?
C9 N2 Fe2 C12 . . . . -117.16(17) ?
C9 N2 Fe2 C10 . . . . -39.31(18) ?
C9 N2 Fe2 C13 . . . . -108.86(16) ?
C9 N2 Fe2 C14 . . . . -72.14(16) ?
C12 C11 Fe2 C15 . . . . 146.81(14) ?
C10 C11 Fe2 C15 . . . . -95.23(14) ?
C12 C11 Fe2 C16 . . . . 52.54(16) ?
C10 C11 Fe2 C16 . . . . 170.50(14) ?
C12 C11 Fe2 N2 . . . . -112.77(19) ?
C10 C11 Fe2 N2 . . . . 5.2(2) ?
C10 C11 Fe2 C12 . . . . 117.96(19) ?
C12 C11 Fe2 C10 . . . . -117.96(19) ?
C12 C11 Fe2 C13 . . . . -37.42(14) ?
C10 C11 Fe2 C13 . . . . 80.53(15) ?
C12 C11 Fe2 C14 . . . . -80.56(15) ?
C10 C11 Fe2 C14 . . . . 37.39(13) ?
C11 C12 Fe2 C15 . . . . -41.17(17) ?
C13 C12 Fe2 C15 . . . . -160.38(14) ?
C11 C12 Fe2 C16 . . . . -133.90(15) ?
C13 C12 Fe2 C16 . . . . 106.89(15) ?
C11 C12 Fe2 N2 . . . . 131.91(15) ?
C13 C12 Fe2 N2 . . . . 12.7(2) ?
C13 C12 Fe2 C11 . . . . -119.2(2) ?
C11 C12 Fe2 C10 . . . . 38.38(13) ?
C13 C12 Fe2 C10 . . . . -80.83(15) ?
C11 C12 Fe2 C13 . . . . 119.2(2) ?
C11 C12 Fe2 C14 . . . . 81.30(15) ?
C13 C12 Fe2 C14 . . . . -37.92(14) ?
C14 C10 Fe2 C15 . . . . -154.65(14) ?
C11 C10 Fe2 C15 . . . . 87.15(14) ?
C14 C10 Fe2 C16 . . . . 98.3(2) ?
C11 C10 Fe2 C16 . . . . -19.9(3) ?
C14 C10 Fe2 N2 . . . . -59.08(15) ?
C11 C10 Fe2 N2 . . . . -177.28(13) ?
C14 C10 Fe2 C11 . . . . 118.21(19) ?
C14 C10 Fe2 C12 . . . . 80.45(14) ?
C11 C10 Fe2 C12 . . . . -37.75(14) ?
C14 C10 Fe2 C13 . . . . 36.92(13) ?
C11 C10 Fe2 C13 . . . . -81.29(15) ?
C11 C10 Fe2 C14 . . . . -118.21(19) ?
C14 C13 Fe2 C15 . . . . -69.2(3) ?
C12 C13 Fe2 C15 . . . . 48.6(3) ?
C14 C13 Fe2 C16 . . . . 166.33(15) ?
C12 C13 Fe2 C16 . . . . -75.89(15) ?
C14 C13 Fe2 N2 . . . . 70.13(15) ?
C12 C13 Fe2 N2 . . . . -172.10(13) ?
C14 C13 Fe2 C11 . . . . -80.61(15) ?
C12 C13 Fe2 C11 . . . . 37.17(14) ?
C14 C13 Fe2 C12 . . . . -117.8(2) ?
C14 C13 Fe2 C10 . . . . -36.67(14) ?
C12 C13 Fe2 C10 . . . . 81.10(15) ?
C12 C13 Fe2 C14 . . . . 117.8(2) ?
C10 C14 Fe2 C15 . . . . 33.45(18) ?
C13 C14 Fe2 C15 . . . . 153.33(15) ?
C10 C14 Fe2 C16 . . . . -140.03(16) ?
C13 C14 Fe2 C16 . . . . -20.1(2) ?
C10 C14 Fe2 N2 . . . . 126.46(14) ?
C13 C14 Fe2 N2 . . . . -113.66(14) ?
C10 C14 Fe2 C11 . . . . -38.33(13) ?
C13 C14 Fe2 C11 . . . . 81.55(15) ?
C10 C14 Fe2 C12 . . . . -81.64(15) ?
C13 C14 Fe2 C12 . . . . 38.24(14) ?
C13 C14 Fe2 C10 . . . . 119.9(2) ?
C10 C14 Fe2 C13 . . . . -119.9(2) ?
